data_4104668
loop_
_publ_author_name
'Morgan L. Cable'
'James P. Kirby'
'Dana J. Levine'
'Micah J. Manary'
'Harry B. Gray'
'Adrian Ponce'

_publ_section_title
;
 Detection of Bacterial Spores with Lanthanide-Macrocycle Binary Complexes
;
_journal_name_full 'Journal of the American Chemical Society'
_journal_page_first 9562
_journal_page_last 9570
_journal_paper_doi 10.1021/ja902291v
_journal_volume 131
_journal_year 2009
_chemical_formula_moiety 'C19 H25 Dy N5 O8, C16 H36 N, 2(C3 H8 O), 3(H2 O)'
_chemical_formula_sum 'C38 H71 Dy N6 O12'
_chemical_formula_weight 966.51
_chemical_name_systematic
;
 ?
;
_space_group_IT_number 14
_symmetry_cell_setting monoclinic
_symmetry_space_group_name_Hall '-P 2ybc'
_symmetry_space_group_name_H-M 'P 1 21/c 1'
_atom_sites_solution_hydrogens geom
_atom_sites_solution_primary 'Isomorphous method'
_atom_sites_solution_secondary difmap
_audit_creation_method SHELXL-97
_cell_angle_alpha 90.00
_cell_angle_beta 90.3720(10)
_cell_angle_gamma 90.00
_cell_formula_units_Z 4
_cell_length_a 13.1742(4)
_cell_length_b 13.1860(4)
_cell_length_c 26.1130(8)
_cell_measurement_reflns_used 28613
_cell_measurement_temperature 100(2)
_cell_measurement_theta_max 40.17
_cell_measurement_theta_min 2.19
_cell_volume 4536.1(2)
_computing_cell_refinement 'Bruker SAINT v6.45A'
_computing_data_collection 'Bruker SMART v5.630'
_computing_data_reduction 'Bruker SAINT v6.45A'
_computing_molecular_graphics 'Bruker XP v5.1'
_computing_publication_material 'Bruker XCIF v6.12'
_computing_structure_refinement 'SHELXL-97 (Sheldrick, 1997)'
_computing_structure_solution 'SHELXS-97 (Sheldrick, 1990)'
_diffrn_ambient_temperature 100(2)
_diffrn_measured_fraction_theta_full 0.938
_diffrn_measured_fraction_theta_max 0.938
_diffrn_measurement_device_type 'Bruker SMART 1000'
_diffrn_measurement_method '\w scans at 7 \f settings'
_diffrn_radiation_monochromator graphite
_diffrn_radiation_source 'fine-focus sealed tube'
_diffrn_radiation_type MoK\a
_diffrn_radiation_wavelength 0.71073
_diffrn_reflns_av_R_equivalents 0.1106
_diffrn_reflns_av_sigmaI/netI 0.0958
_diffrn_reflns_limit_h_max 23
_diffrn_reflns_limit_h_min -23
_diffrn_reflns_limit_k_max 23
_diffrn_reflns_limit_k_min -23
_diffrn_reflns_limit_l_max 48
_diffrn_reflns_limit_l_min -46
_diffrn_reflns_number 139731
_diffrn_reflns_theta_full 40.83
_diffrn_reflns_theta_max 40.83
_diffrn_reflns_theta_min 1.55
_exptl_absorpt_coefficient_mu 1.710
_exptl_absorpt_correction_T_max 0.8342
_exptl_absorpt_correction_T_min 0.5553
_exptl_absorpt_correction_type none
_exptl_crystal_colour Colorless
_exptl_crystal_density_diffrn 1.415
_exptl_crystal_density_meas 0
_exptl_crystal_description Prism
_exptl_crystal_F_000 2012
_exptl_crystal_size_max 0.39
_exptl_crystal_size_mid 0.14
_exptl_crystal_size_min 0.11
_refine_diff_density_max 3.252
_refine_diff_density_min -2.305
_refine_diff_density_rms 0.145
_refine_ls_extinction_method none
_refine_ls_goodness_of_fit_ref 1.029
_refine_ls_hydrogen_treatment Riding
_refine_ls_matrix_type 'Full matrix'
_refine_ls_number_parameters 548
_refine_ls_number_reflns 27766
_refine_ls_number_restraints 10
_refine_ls_restrained_S_all 1.030
_refine_ls_R_factor_all 0.0995
_refine_ls_R_factor_gt 0.0408
_refine_ls_shift/su_max 0.009
_refine_ls_shift/su_mean 0.000
_refine_ls_structure_factor_coef Fsqd
_refine_ls_weighting_details w=1/s^2^(Fo^2^)
_refine_ls_weighting_scheme sigma
_refine_ls_wR_factor_gt 0.0721
_refine_ls_wR_factor_ref 0.0806
_reflns_number_gt 14774
_reflns_number_total 27766
_reflns_threshold_expression >2sigma(I)
_cod_data_source_file ja902291v_si_003.cif
_cod_data_source_block mlc06
_cod_depositor_comments
;
The following automatic conversions were performed:

'_refine_ls_weighting_scheme' value 'Sigma' changed to 'sigma'
according to the built-in table from CIF Core dictionary named
'cif_core.dic' version 2.4.1 from 2010-06-29.

Automatic conversion script
Id: cif_fix_values 1715 2011-07-08 13:25:40Z adriana 

The following automatic conversions were performed:

'_atom_sites_solution_secondary' value 'Difference Fourier map' was
changed to 'difmap'.

'_atom_sites_solution_hydrogens' value 'Geometric positions' was
changed to 'geom'.

Automatic conversion script
Id: cif_fix_values 6452 2018-10-05 10:23:21Z andrius 
;
_cod_database_code 4104668

loop_
_symmetry_equiv_pos_as_xyz
'x, y, z'
'-x, y+1/2, -z+1/2'
'-x, -y, -z'
'x, -y-1/2, z-1/2'

loop_
_atom_site_label
_atom_site_type_symbol
_atom_site_fract_x
_atom_site_fract_y
_atom_site_fract_z
_atom_site_U_iso_or_equiv
_atom_site_adp_type
_atom_site_occupancy
_atom_site_symmetry_multiplicity
_atom_site_calc_flag
_atom_site_refinement_flags
_atom_site_disorder_assembly
_atom_site_disorder_group
Dy Dy 0.248215(8) 0.005177(6) 0.498454(4) 0.01314(2) Uani 1 1 d . . .
O1 O 0.17003(12) -0.08601(11) 0.56577(6) 0.0178(3) Uani 1 1 d . . .
O2 O 0.13977(14) -0.23136(12) 0.60824(7) 0.0282(4) Uani 1 1 d . . .
O3 O 0.32987(12) -0.05543(11) 0.42332(5) 0.0178(3) Uani 1 1 d . . .
O4 O 0.36692(15) -0.17957(13) 0.36793(6) 0.0317(4) Uani 1 1 d . . .
O5 O 0.39227(11) -0.05811(11) 0.54024(6) 0.0171(3) Uani 1 1 d . . .
O6 O 0.46640(11) -0.10438(10) 0.61366(6) 0.0177(3) Uani 1 1 d . . .
O7 O 0.10607(11) -0.03962(11) 0.44972(6) 0.0173(3) Uani 1 1 d . . .
O8 O 0.02784(13) -0.04794(12) 0.37381(6) 0.0239(3) Uani 1 1 d . . .
N1 N 0.24990(13) -0.18183(12) 0.48889(6) 0.0146(3) Uani 1 1 d . . .
N2 N 0.29453(14) 0.10388(13) 0.58364(7) 0.0180(3) Uani 1 1 d . . .
N3 N 0.39051(14) 0.13406(13) 0.48394(7) 0.0175(3) Uani 1 1 d . . .
H3 H 0.4396 0.0986 0.4658 0.021 Uiso 1 1 calc R . .
N4 N 0.20173(14) 0.13903(13) 0.42667(7) 0.0189(3) Uani 1 1 d . . .
N5 N 0.10620(14) 0.12286(13) 0.52696(7) 0.0183(4) Uani 1 1 d . . .
H5 H 0.0572 0.0799 0.5405 0.022 Uiso 1 1 calc R . .
C1 C 0.29002(16) -0.22357(15) 0.44678(8) 0.0181(4) Uani 1 1 d . . .
C2 C 0.29328(19) -0.32794(17) 0.43999(10) 0.0275(5) Uani 1 1 d . . .
H2 H 0.3209 -0.3565 0.4097 0.033 Uiso 1 1 calc R . .
C3 C 0.2551(2) -0.39009(18) 0.47867(11) 0.0331(6) Uani 1 1 d . . .
H3A H 0.2562 -0.4618 0.4750 0.040 Uiso 1 1 calc R . .
C4 C 0.21556(19) -0.34586(17) 0.52245(10) 0.0279(5) Uani 1 1 d . . .
H4 H 0.1906 -0.3868 0.5495 0.033 Uiso 1 1 calc R . .
C5 C 0.21310(16) -0.24029(14) 0.52607(8) 0.0179(4) Uani 1 1 d . . .
C6 C 0.33192(16) -0.14687(16) 0.40886(8) 0.0191(4) Uani 1 1 d . . .
C7 C 0.17084(16) -0.18215(16) 0.57091(8) 0.0186(4) Uani 1 1 d . . .
C8 C 0.36374(17) 0.18993(15) 0.57300(9) 0.0210(4) Uani 1 1 d . . .
H8A H 0.3995 0.2090 0.6050 0.025 Uiso 1 1 calc R . .
H8B H 0.3231 0.2490 0.5617 0.025 Uiso 1 1 calc R . .
C9 C 0.44211(17) 0.16503(16) 0.53198(9) 0.0202(4) Uani 1 1 d . . .
H9A H 0.4850 0.2253 0.5255 0.024 Uiso 1 1 calc R . .
H9B H 0.4867 0.1095 0.5442 0.024 Uiso 1 1 calc R . .
C10 C 0.36473(18) 0.22156(16) 0.45112(9) 0.0224(4) Uani 1 1 d . . .
H10A H 0.4276 0.2516 0.4372 0.027 Uiso 1 1 calc R . .
H10B H 0.3299 0.2740 0.4717 0.027 Uiso 1 1 calc R . .
C11 C 0.29581(18) 0.18786(17) 0.40723(9) 0.0230(4) Uani 1 1 d . . .
H11A H 0.2774 0.2474 0.3860 0.028 Uiso 1 1 calc R . .
H11B H 0.3328 0.1393 0.3852 0.028 Uiso 1 1 calc R . .
C12 C 0.13241(17) 0.21736(16) 0.44683(9) 0.0237(4) Uani 1 1 d . . .
H12A H 0.0965 0.2503 0.4178 0.028 Uiso 1 1 calc R . .
H12B H 0.1728 0.2700 0.4648 0.028 Uiso 1 1 calc R . .
C13 C 0.05484(17) 0.17404(16) 0.48348(9) 0.0206(4) Uani 1 1 d . . .
H13A H 0.0112 0.2293 0.4965 0.025 Uiso 1 1 calc R . .
H13B H 0.0110 0.1249 0.4651 0.025 Uiso 1 1 calc R . .
C14 C 0.13095(17) 0.19386(16) 0.56908(9) 0.0210(4) Uani 1 1 d . . .
H14A H 0.0677 0.2161 0.5860 0.025 Uiso 1 1 calc R . .
H14B H 0.1653 0.2546 0.5552 0.025 Uiso 1 1 calc R . .
C15 C 0.19990(17) 0.14170(16) 0.60777(8) 0.0202(4) Uani 1 1 d . . .
H15A H 0.2177 0.1901 0.6354 0.024 Uiso 1 1 calc R . .
H15B H 0.1632 0.0841 0.6234 0.024 Uiso 1 1 calc R . .
C16 C 0.34416(17) 0.02820(15) 0.61741(8) 0.0190(4) Uani 1 1 d . . .
H16A H 0.2914 -0.0073 0.6374 0.023 Uiso 1 1 calc R . .
H16B H 0.3892 0.0640 0.6419 0.023 Uiso 1 1 calc R . .
C17 C 0.40665(15) -0.05056(14) 0.58812(8) 0.0153(3) Uani 1 1 d . . .
C18 C 0.15247(17) 0.08077(17) 0.38490(8) 0.0224(4) Uani 1 1 d . . .
H18A H 0.2055 0.0549 0.3616 0.027 Uiso 1 1 calc R . .
H18B H 0.1080 0.1269 0.3649 0.027 Uiso 1 1 calc R . .
C19 C 0.08921(15) -0.00856(16) 0.40413(7) 0.0175(3) Uani 1 1 d . . .
N6 N 0.63802(14) 0.27872(13) 0.27836(7) 0.0180(3) Uani 1 1 d . . .
C20 C 0.71988(17) 0.34212(16) 0.25229(9) 0.0217(4) Uani 1 1 d . . .
H20A H 0.7207 0.3247 0.2154 0.026 Uiso 1 1 calc R . .
H20B H 0.7013 0.4146 0.2552 0.026 Uiso 1 1 calc R . .
C21 C 0.82616(17) 0.32784(18) 0.27404(10) 0.0265(5) Uani 1 1 d . . .
H21A H 0.8484 0.2570 0.2686 0.032 Uiso 1 1 calc R . .
H21B H 0.8258 0.3411 0.3114 0.032 Uiso 1 1 calc R . .
C22 C 0.8998(2) 0.4000(2) 0.24803(13) 0.0427(8) Uani 1 1 d . . .
H22A H 0.8825 0.4707 0.2571 0.051 Uiso 1 1 calc R . .
H22B H 0.8935 0.3928 0.2104 0.051 Uiso 1 1 calc R . .
C23 C 1.0095(2) 0.3775(3) 0.26453(14) 0.0500(9) Uani 1 1 d . . .
H23A H 1.0142 0.3778 0.3020 0.075 Uiso 1 1 calc R . .
H23B H 1.0546 0.4296 0.2506 0.075 Uiso 1 1 calc R . .
H23C H 1.0297 0.3108 0.2515 0.075 Uiso 1 1 calc R . .
C24 C 0.66711(17) 0.16673(14) 0.27839(8) 0.0191(4) Uani 1 1 d . . .
H24A H 0.7309 0.1586 0.2982 0.023 Uiso 1 1 calc R . .
H24B H 0.6136 0.1282 0.2963 0.023 Uiso 1 1 calc R . .
C25 C 0.6818(2) 0.12048(17) 0.22584(9) 0.0277(5) Uani 1 1 d . . .
H25A H 0.6187 0.1283 0.2054 0.033 Uiso 1 1 calc R . .
H25B H 0.7370 0.1566 0.2078 0.033 Uiso 1 1 calc R . .
C26 C 0.70821(19) 0.00897(16) 0.23043(9) 0.0281(5) Uani 1 1 d . . .
H26A H 0.6520 -0.0269 0.2477 0.034 Uiso 1 1 calc R . .
H26B H 0.7698 0.0016 0.2520 0.034 Uiso 1 1 calc R . .
C27 C 0.7269(2) -0.0403(2) 0.17853(11) 0.0358(6) Uani 1 1 d . . .
H27A H 0.6651 -0.0360 0.1576 0.054 Uiso 1 1 calc R . .
H27B H 0.7453 -0.1117 0.1835 0.054 Uiso 1 1 calc R . .
H27C H 0.7824 -0.0050 0.1612 0.054 Uiso 1 1 calc R . .
C28 C 0.54008(17) 0.29483(15) 0.24823(9) 0.0205(4) Uani 1 1 d . . .
H28A H 0.5248 0.3683 0.2477 0.025 Uiso 1 1 calc R . .
H28B H 0.5514 0.2733 0.2124 0.025 Uiso 1 1 calc R . .
C29 C 0.44775(17) 0.23900(17) 0.26844(9) 0.0239(4) Uani 1 1 d . . .
H29A H 0.4217 0.2744 0.2991 0.029 Uiso 1 1 calc R . .
H29B H 0.4673 0.1693 0.2786 0.029 Uiso 1 1 calc R . .
C30 C 0.36461(19) 0.23454(17) 0.22726(10) 0.0261(5) Uani 1 1 d . . .
H30A H 0.3473 0.3044 0.2164 0.031 Uiso 1 1 calc R . .
H30B H 0.3908 0.1979 0.1970 0.031 Uiso 1 1 calc R . .
C31 C 0.2688(2) 0.1817(2) 0.24602(12) 0.0360(6) Uani 1 1 d . . .
H31A H 0.2867 0.1155 0.2606 0.054 Uiso 1 1 calc R . .
H31B H 0.2217 0.1721 0.2172 0.054 Uiso 1 1 calc R . .
H31C H 0.2364 0.2234 0.2723 0.054 Uiso 1 1 calc R . .
C32 C 0.62541(16) 0.30921(14) 0.33386(8) 0.0188(4) Uani 1 1 d . . .
H32A H 0.6881 0.2906 0.3528 0.023 Uiso 1 1 calc R . .
H32B H 0.5691 0.2691 0.3485 0.023 Uiso 1 1 calc R . .
C33 C 0.60395(19) 0.42114(16) 0.34331(9) 0.0257(5) Uani 1 1 d . . .
H33A H 0.6667 0.4610 0.3380 0.031 Uiso 1 1 calc R . .
H33B H 0.5520 0.4454 0.3186 0.031 Uiso 1 1 calc R . .
C34 C 0.5666(2) 0.43703(17) 0.39728(10) 0.0303(5) Uani 1 1 d . . .
H34A H 0.6123 0.4007 0.4213 0.036 Uiso 1 1 calc R . .
H34B H 0.4981 0.4069 0.4004 0.036 Uiso 1 1 calc R . .
C35 C 0.5617(3) 0.5479(2) 0.41281(14) 0.0500(9) Uani 1 1 d . . .
H35A H 0.6299 0.5775 0.4115 0.075 Uiso 1 1 calc R . .
H35B H 0.5354 0.5533 0.4477 0.075 Uiso 1 1 calc R . .
H35C H 0.5167 0.5846 0.3892 0.075 Uiso 1 1 calc R . .
O11 O 0.57539(13) 0.49971(12) 0.18769(6) 0.0259(3) Uani 1 1 d G . .
H11A H 0.5965 0.4403 0.1669 0.039 Uiso 1 1 d G . .
H11B H 0.5344 0.5510 0.1688 0.039 Uiso 1 1 d G . .
O12 O 0.91524(15) 0.09085(14) 0.31243(7) 0.0340(4) Uani 1 1 d G . .
H12A H 0.8962 0.1452 0.3370 0.051 Uiso 1 1 d G . .
H12B H 0.9518 0.0318 0.3276 0.051 Uiso 1 1 d G . .
O51A O 0.1469(2) 0.4414(3) 0.61773(16) 0.0660(18) Uani 0.747(4) 1 d PGD A 1
C52A C 0.0552(2) 0.4385(2) 0.62369(11) 0.0538(13) Uani 0.747(4) 1 d PGD A 1
C53A C -0.0005(3) 0.3688(3) 0.66157(16) 0.0576(14) Uani 0.747(4) 1 d PGD A 1
H53A H 0.0488 0.3246 0.6788 0.086 Uiso 0.747(4) 1 calc PG A 1
H53B H -0.0501 0.3272 0.6429 0.086 Uiso 0.747(4) 1 calc PG A 1
H53C H -0.0356 0.4102 0.6871 0.086 Uiso 0.747(4) 1 calc PG A 1
C54A C -0.0053(3) 0.5123(5) 0.5895(2) 0.109(4) Uani 0.747(4) 1 d PGD A 1
H54A H 0.0376 0.5703 0.5806 0.164 Uiso 0.747(4) 1 calc PG A 1
H54B H -0.0652 0.5362 0.6079 0.164 Uiso 0.747(4) 1 calc PG A 1
H54C H -0.0268 0.4773 0.5581 0.164 Uiso 0.747(4) 1 calc PG A 1
O50A O -0.117(5) 0.250(5) 0.643(3) 1.94(7) Uiso 0.747(4) 1 d P A 1
O51B O 0.1223(8) 0.4340(6) 0.5350(3) 0.061(3) Uani 0.253(4) 1 d PGD A 2
C52B C 0.0765(6) 0.4521(6) 0.5744(3) 0.042(3) Uani 0.253(4) 1 d PGD A 2
C53B C -0.0371(7) 0.4792(16) 0.5766(5) 0.102(10) Uani 0.253(4) 1 d PGD A 2
H53D H -0.0501 0.5392 0.5553 0.153 Uiso 0.253(4) 1 calc PG A 2
H53E H -0.0561 0.4937 0.6121 0.153 Uiso 0.253(4) 1 calc PG A 2
H53F H -0.0774 0.4221 0.5637 0.153 Uiso 0.253(4) 1 calc PG A 2
C54B C 0.1399(9) 0.4464(15) 0.6241(3) 0.075(10) Uani 0.253(4) 1 d PGD A 2
H54D H 0.1016 0.4100 0.6503 0.112 Uiso 0.253(4) 1 calc PG A 2
H54E H 0.1552 0.5151 0.6361 0.112 Uiso 0.253(4) 1 calc PG A 2
H54F H 0.2035 0.4103 0.6174 0.112 Uiso 0.253(4) 1 calc PG A 2
O50B O -0.0058(8) 0.3751(8) 0.7120(4) 0.061(3) Uiso 0.253(4) 1 d P A 2

loop_
_atom_site_aniso_label
_atom_site_aniso_U_11
_atom_site_aniso_U_22
_atom_site_aniso_U_33
_atom_site_aniso_U_23
_atom_site_aniso_U_13
_atom_site_aniso_U_12
Dy 0.01113(3) 0.01690(3) 0.01138(3) 0.00127(4) -0.00132(2) 0.00031(4)
O1 0.0184(8) 0.0225(7) 0.0123(7) 0.0034(5) 0.0014(5) 0.0000(5)
O2 0.0363(10) 0.0283(8) 0.0201(8) 0.0113(6) 0.0067(7) 0.0041(7)
O3 0.0186(8) 0.0236(7) 0.0111(7) 0.0001(5) -0.0007(5) -0.0009(5)
O4 0.0477(12) 0.0321(8) 0.0154(8) -0.0080(6) 0.0074(8) -0.0057(8)
O5 0.0142(7) 0.0241(7) 0.0129(7) -0.0003(5) -0.0047(5) 0.0026(5)
O6 0.0180(7) 0.0191(6) 0.0160(7) 0.0033(5) -0.0043(6) -0.0009(5)
O7 0.0132(7) 0.0250(7) 0.0137(7) 0.0026(5) -0.0027(5) 0.0003(5)
O8 0.0250(9) 0.0304(8) 0.0162(7) -0.0016(6) -0.0068(6) 0.0026(6)
N1 0.0122(7) 0.0187(6) 0.0128(8) 0.0006(5) -0.0032(7) 0.0014(5)
N2 0.0154(9) 0.0215(8) 0.0172(8) -0.0007(6) -0.0015(7) 0.0006(6)
N3 0.0154(9) 0.0193(7) 0.0177(9) 0.0026(6) -0.0002(7) -0.0004(6)
N4 0.0152(9) 0.0238(8) 0.0175(9) 0.0049(6) -0.0011(7) 0.0005(6)
N5 0.0178(9) 0.0176(7) 0.0195(9) 0.0005(6) -0.0022(7) 0.0012(6)
C1 0.0146(10) 0.0234(9) 0.0163(10) -0.0023(7) -0.0034(7) -0.0006(7)
C2 0.0271(13) 0.0243(10) 0.0310(13) -0.0082(8) -0.0001(10) -0.0005(8)
C3 0.0363(15) 0.0211(10) 0.0419(15) -0.0008(9) 0.0078(12) -0.0017(9)
C4 0.0268(13) 0.0222(10) 0.0349(14) 0.0050(9) 0.0048(10) 0.0009(8)
C5 0.0151(10) 0.0190(8) 0.0195(10) 0.0048(7) -0.0027(7) 0.0017(6)
C6 0.0164(10) 0.0277(9) 0.0131(9) -0.0026(7) -0.0041(8) -0.0009(7)
C7 0.0144(10) 0.0247(9) 0.0166(10) 0.0058(7) -0.0011(8) 0.0015(7)
C8 0.0211(11) 0.0203(8) 0.0216(11) -0.0044(7) -0.0014(8) -0.0016(7)
C9 0.0159(10) 0.0229(9) 0.0219(11) -0.0014(7) -0.0026(8) -0.0038(7)
C10 0.0199(11) 0.0225(9) 0.0248(11) 0.0061(8) 0.0003(9) -0.0035(7)
C11 0.0216(11) 0.0245(9) 0.0229(11) 0.0091(8) 0.0006(9) -0.0020(8)
C12 0.0220(11) 0.0245(9) 0.0247(12) 0.0078(8) -0.0020(9) 0.0052(8)
C13 0.0165(10) 0.0223(9) 0.0230(11) 0.0032(7) -0.0021(8) 0.0039(7)
C14 0.0170(11) 0.0231(9) 0.0228(11) -0.0035(8) -0.0010(8) 0.0038(7)
C15 0.0192(11) 0.0245(9) 0.0169(10) -0.0050(7) -0.0007(8) 0.0020(7)
C16 0.0199(10) 0.0238(8) 0.0134(9) -0.0020(6) -0.0045(7) 0.0021(7)
C17 0.0137(9) 0.0185(8) 0.0137(9) 0.0017(6) -0.0021(7) -0.0032(6)
C18 0.0203(11) 0.0305(10) 0.0164(10) 0.0065(8) -0.0031(8) -0.0015(8)
C19 0.0139(8) 0.0254(9) 0.0131(8) -0.0002(7) -0.0020(6) 0.0068(7)
N6 0.0160(9) 0.0214(7) 0.0167(9) 0.0068(6) -0.0017(7) 0.0005(6)
C20 0.0187(11) 0.0266(9) 0.0197(11) 0.0125(8) 0.0021(8) 0.0000(7)
C21 0.0192(11) 0.0340(11) 0.0262(12) 0.0139(9) 0.0000(9) -0.0007(8)
C22 0.0199(13) 0.0557(17) 0.0525(19) 0.0336(14) 0.0004(12) -0.0026(11)
C23 0.0214(14) 0.0608(19) 0.068(2) 0.0299(17) -0.0030(14) -0.0084(12)
C24 0.0199(10) 0.0195(8) 0.0179(10) 0.0065(7) 0.0000(8) 0.0021(7)
C25 0.0352(14) 0.0275(10) 0.0203(11) 0.0032(8) 0.0030(10) 0.0054(9)
C26 0.0322(12) 0.0250(10) 0.0272(11) -0.0007(9) -0.0032(9) 0.0048(9)
C27 0.0354(15) 0.0385(13) 0.0334(15) -0.0079(11) -0.0003(12) 0.0077(11)
C28 0.0180(10) 0.0247(9) 0.0189(10) 0.0086(7) -0.0026(8) 0.0029(7)
C29 0.0178(11) 0.0343(11) 0.0196(11) 0.0074(8) -0.0023(8) -0.0007(8)
C30 0.0265(13) 0.0288(10) 0.0229(12) 0.0034(8) -0.0064(10) -0.0020(8)
C31 0.0245(14) 0.0404(13) 0.0431(17) 0.0068(11) -0.0108(12) -0.0082(10)
C32 0.0196(10) 0.0200(8) 0.0168(9) 0.0057(7) -0.0007(8) -0.0004(7)
C33 0.0290(13) 0.0222(9) 0.0259(12) 0.0042(8) 0.0034(9) 0.0013(8)
C34 0.0368(15) 0.0241(10) 0.0299(14) -0.0042(9) 0.0022(11) 0.0003(9)
C35 0.059(2) 0.0342(15) 0.057(2) -0.0136(14) 0.0145(17) 0.0012(13)
O11 0.0358(9) 0.0240(7) 0.0178(7) 0.0014(6) -0.0072(6) 0.0062(7)
O12 0.0392(11) 0.0400(10) 0.0227(9) 0.0009(7) -0.0097(8) 0.0141(8)
O51A 0.038(3) 0.052(2) 0.109(4) -0.008(2) 0.001(3) 0.0007(19)
C52A 0.036(3) 0.066(3) 0.060(3) -0.023(2) 0.002(2) 0.009(2)
C53A 0.042(3) 0.061(3) 0.070(4) -0.017(2) -0.001(2) 0.005(2)
C54A 0.031(4) 0.218(11) 0.080(5) 0.058(6) 0.004(3) 0.026(5)
O51B 0.102(9) 0.027(4) 0.054(6) 0.008(4) 0.025(6) -0.004(4)
C52B 0.073(9) 0.018(4) 0.036(6) 0.009(4) 0.008(6) -0.009(4)
C53B 0.018(9) 0.19(3) 0.100(18) 0.036(17) -0.012(9) -0.001(12)
C54B 0.028(10) 0.18(3) 0.013(6) -0.025(9) 0.003(6) -0.019(11)

loop_
_atom_type_symbol
_atom_type_description
_atom_type_scat_dispersion_real
_atom_type_scat_dispersion_imag
_atom_type_scat_source
C C 0.0033 0.0016 'International Tables Vol C Tables 4.2.6.8 and 6.1.1.4'
H H 0.0000 0.0000 'International Tables Vol C Tables 4.2.6.8 and 6.1.1.4'
N N 0.0061 0.0033 'International Tables Vol C Tables 4.2.6.8 and 6.1.1.4'
O O 0.0106 0.0060 'International Tables Vol C Tables 4.2.6.8 and 6.1.1.4'
Dy Dy -0.1892 4.4098 'International Tables Vol C Tables 4.2.6.8 and 6.1.1.4'

loop_
_geom_angle_atom_site_label_1
_geom_angle_atom_site_label_2
_geom_angle_atom_site_label_3
_geom_angle
_geom_angle_publ_flag
O7 Dy O5 144.16(5) yes
O7 Dy O1 85.70(5) yes
O5 Dy O1 80.10(5) yes
O7 Dy O3 80.27(5) yes
O5 Dy O3 83.97(5) yes
O1 Dy O3 129.90(6) yes
O7 Dy N1 72.59(5) yes
O5 Dy N1 71.58(5) yes
O1 Dy N1 64.81(5) yes
O3 Dy N1 65.09(5) yes
O7 Dy N5 74.04(5) yes
O5 Dy N5 132.63(5) yes
O1 Dy N5 76.62(6) yes
O3 Dy N5 141.46(5) yes
N1 Dy N5 130.01(6) yes
O7 Dy N3 132.31(5) yes
O5 Dy N3 73.32(5) yes
O1 Dy N3 140.22(5) yes
O3 Dy N3 76.45(6) yes
N1 Dy N3 129.67(6) yes
N5 Dy N3 100.30(6) yes
O7 Dy N4 66.48(5) yes
O5 Dy N4 138.86(6) yes
O1 Dy N4 139.87(5) yes
O3 Dy N4 75.15(5) yes
N1 Dy N4 126.51(5) yes
N5 Dy N4 68.47(6) yes
N3 Dy N4 67.56(5) yes
O7 Dy N2 139.74(6) yes
O5 Dy N2 66.48(5) yes
O1 Dy N2 74.03(5) yes
O3 Dy N2 139.02(5) yes
N1 Dy N2 124.89(5) yes
N5 Dy N2 67.67(5) yes
N3 Dy N2 68.46(6) yes
N4 Dy N2 108.60(6) yes
C7 O1 Dy 125.37(14) ?
C6 O3 Dy 125.23(14) ?
C17 O5 Dy 123.25(13) ?
C19 O7 Dy 124.15(13) ?
C5 N1 C1 120.45(18) ?
C5 N1 Dy 119.89(13) ?
C1 N1 Dy 119.65(13) ?
C16 N2 C8 110.95(16) ?
C16 N2 C15 110.00(17) ?
C8 N2 C15 109.94(16) ?
C16 N2 Dy 105.52(11) ?
C8 N2 Dy 110.95(13) ?
C15 N2 Dy 109.39(12) ?
C10 N3 C9 112.28(16) ?
C10 N3 Dy 116.04(13) ?
C9 N3 Dy 112.98(13) ?
C12 N4 C18 110.86(17) ?
C12 N4 C11 109.69(17) ?
C18 N4 C11 109.57(18) ?
C12 N4 Dy 110.79(13) ?
C18 N4 Dy 105.93(12) ?
C11 N4 Dy 109.94(12) ?
C14 N5 C13 112.28(16) ?
C14 N5 Dy 116.38(13) ?
C13 N5 Dy 112.75(14) ?
N1 C1 C2 121.6(2) ?
N1 C1 C6 114.04(17) ?
C2 C1 C6 124.3(2) ?
C1 C2 C3 118.5(2) ?
C4 C3 C2 119.2(2) ?
C3 C4 C5 118.9(2) ?
N1 C5 C4 121.2(2) ?
N1 C5 C7 114.14(17) ?
C4 C5 C7 124.6(2) ?
O4 C6 O3 126.6(2) ?
O4 C6 C1 117.84(19) ?
O3 C6 C1 115.54(19) ?
O2 C7 O1 126.8(2) ?
O2 C7 C5 117.94(19) ?
O1 C7 C5 115.25(18) ?
N2 C8 C9 112.71(17) ?
N3 C9 C8 110.15(18) ?
N3 C10 C11 110.04(17) ?
N4 C11 C10 111.27(19) ?
N4 C12 C13 112.47(17) ?
N5 C13 C12 110.43(18) ?
N5 C14 C15 109.63(16) ?
N2 C15 C14 111.69(18) ?
N2 C16 C17 113.33(17) ?
O6 C17 O5 124.8(2) ?
O6 C17 C16 117.21(17) ?
O5 C17 C16 117.91(16) ?
N4 C18 C19 113.25(17) ?
O8 C19 O7 124.7(2) ?
O8 C19 C18 117.81(18) ?
O7 C19 C18 117.47(17) ?
C32 N6 C24 106.59(15) ?
C32 N6 C28 111.09(17) ?
C24 N6 C28 110.34(16) ?
C32 N6 C20 111.30(16) ?
C24 N6 C20 110.60(17) ?
C28 N6 C20 106.96(15) ?
C21 C20 N6 114.65(16) ?
C20 C21 C22 110.15(18) ?
C21 C22 C23 110.9(2) ?
C25 C24 N6 115.00(17) ?
C26 C25 C24 110.45(18) ?
C25 C26 C27 112.5(2) ?
C29 C28 N6 115.51(16) ?
C28 C29 C30 110.20(19) ?
C31 C30 C29 112.4(2) ?
N6 C32 C33 115.72(17) ?
C34 C33 C32 110.34(18) ?
C33 C34 C35 113.4(2) ?
O51A C52A C53A 125.2 ?
O51A C52A C54A 114.6 ?
C53A C52A C54A 120.2 ?
O51B C52B C53B 124.2 ?
O51B C52B C54B 115.6 ?
C53B C52B C54B 120.2 ?

loop_
_geom_bond_atom_site_label_1
_geom_bond_atom_site_label_2
_geom_bond_distance
_geom_bond_publ_flag
Dy O7 2.3333(14) yes
Dy O5 2.3370(14) yes
Dy O1 2.3708(15) yes
Dy O3 2.3817(15) yes
Dy N1 2.4786(15) yes
Dy N5 2.5458(18) yes
Dy N3 2.5602(18) yes
Dy N4 2.6436(17) yes
Dy N2 2.6452(17) yes
O1 C7 1.275(2) ?
O2 C7 1.243(3) ?
O3 C6 1.264(2) ?
O4 C6 1.244(3) ?
O5 C17 1.267(2) ?
O6 C17 1.249(2) ?
O7 C19 1.277(2) ?
O8 C19 1.242(2) ?
N1 C5 1.333(3) ?
N1 C1 1.341(3) ?
N2 C16 1.481(3) ?
N2 C8 1.483(3) ?
N2 C15 1.487(3) ?
N3 C10 1.476(3) ?
N3 C9 1.480(3) ?
N4 C12 1.478(3) ?
N4 C18 1.481(3) ?
N4 C11 1.489(3) ?
N5 C14 1.479(3) ?
N5 C13 1.481(3) ?
C1 C2 1.388(3) ?
C1 C6 1.522(3) ?
C2 C3 1.397(4) ?
C3 C4 1.388(4) ?
C4 C5 1.396(3) ?
C5 C7 1.509(3) ?
C8 C9 1.528(3) ?
C10 C11 1.524(3) ?
C12 C13 1.516(3) ?
C14 C15 1.519(3) ?
C16 C17 1.533(3) ?
C18 C19 1.530(3) ?
N6 C32 1.514(3) ?
N6 C24 1.526(2) ?
N6 C28 1.522(3) ?
N6 C20 1.528(3) ?
C20 C21 1.519(3) ?
C21 C22 1.522(3) ?
C22 C23 1.534(4) ?
C24 C25 1.515(3) ?
C25 C26 1.516(3) ?
C26 C27 1.525(3) ?
C28 C29 1.519(3) ?
C29 C30 1.531(3) ?
C30 C31 1.526(4) ?
C32 C33 1.523(3) ?
C33 C34 1.510(4) ?
C34 C35 1.519(4) ?
O51A C52A 1.2200 ?
C52A C53A 1.5400 ?
C52A C54A 1.5400 ?
O51B C52B 1.2200 ?
C52B C53B 1.5400 ?
C52B C54B 1.5400 ?

loop_
_geom_hbond_atom_site_label_D
_geom_hbond_atom_site_label_H
_geom_hbond_atom_site_label_A
_geom_hbond_distance_DH
_geom_hbond_distance_HA
_geom_hbond_distance_DA
_geom_hbond_angle_DHA
_geom_hbond_site_symmetry_A
N3 H3 O5 0.93 2.29 3.101(2) 146.1 3_656
N3 H3 O6 0.93 2.42 3.204(3) 141.4 3_656
N5 H5 O7 0.93 2.23 3.069(2) 149.4 3_556
N5 H5 O8 0.93 2.54 3.297(3) 138.2 3_556
O11 H11A O4 0.99 1.89 2.879(2) 175.2 2_655
O11 H11A O3 0.99 2.55 3.246(2) 126.5 2_655
O11 H11B O6 0.99 1.83 2.7691(19) 155.9 4_565
O12 H12A O2 1.00 1.89 2.875(3) 170.7 3_656
O12 H12B O8 1.00 1.88 2.844(2) 160.8 1_655
